data_1576115
loop_
_publ_author_name
'Hansen, Hannah M.'
'Zgrabik, Joshua C.'
'Zacher, 3rd, Peter A'
'Schuely, Jacob J.'
'Amano, Emily M.'
'Yang, Mai Yer'
'Unruh, Daniel K.'
'Zuin, Lucia'
'Keith, Jason M.'
'Daly, Scott R.'

_publ_section_title
;
 Direct measurement of covalent three-center, two-electron M-H-B bonding
 in Zr and Hf borohydrides using B K-edge XAS.
;
_journal_issue 47
_journal_name_full 'Chemical science'
_journal_page_first 22333
_journal_page_last 22347
_journal_paper_doi 10.1039/d5sc06254c
_journal_volume 16
_journal_year 2025
_chemical_formula_moiety 'C24 H32 B4 Zr'
_chemical_formula_sum 'C24 H32 B4 Zr'
_chemical_formula_weight 454.95
_space_group_crystal_system triclinic
_space_group_IT_number 1
_space_group_name_Hall 'P 1'
_space_group_name_H-M_alt 'P 1'
_atom_sites_solution_hydrogens geom
_audit_creation_date 2025-06-04
_audit_creation_method
;
Olex2 1.5
(compiled 2025.04.05 svn.rf049d14d for OlexSys, GUI svn.r7224)
;
_audit_update_record
;
2025-06-12 deposited with the CCDC.	2025-10-13 downloaded from the CCDC.
;
_cell_angle_alpha 97.458(5)
_cell_angle_beta 105.662(5)
_cell_angle_gamma 97.063(5)
_cell_formula_units_Z 3
_cell_length_a 10.1671(10)
_cell_length_b 13.3719(13)
_cell_length_c 14.4875(13)
_cell_measurement_reflns_used 9815
_cell_measurement_temperature 150.15
_cell_measurement_theta_max 26.345
_cell_measurement_theta_min 2.1975
_cell_volume 1854.5(3)
_computing_molecular_graphics 'Olex2 1.5 (Dolomanov et al., 2009)'
_computing_publication_material 'Olex2 1.5 (Dolomanov et al., 2009)'
_computing_structure_refinement 'SHELXL 2016/4 (Sheldrick, 2015)'
_computing_structure_solution 'SHELXT 2018/2 (Sheldrick, 2018)'
_diffrn_ambient_temperature 150.15
_diffrn_measured_fraction_theta_full 0.999
_diffrn_measured_fraction_theta_max 0.997
_diffrn_measurement_device_type 'Bruker Nonius Kappa Apex'
_diffrn_measurement_method 'CCD Phi and Omega Scans'
_diffrn_radiation_type MoK\a
_diffrn_radiation_wavelength 0.71073
_diffrn_reflns_av_R_equivalents 0.0347
_diffrn_reflns_av_unetI/netI 0.0369
_diffrn_reflns_Laue_measured_fraction_full 0.999
_diffrn_reflns_Laue_measured_fraction_max 0.997
_diffrn_reflns_limit_h_max 12
_diffrn_reflns_limit_h_min -12
_diffrn_reflns_limit_k_max 16
_diffrn_reflns_limit_k_min -16
_diffrn_reflns_limit_l_max 18
_diffrn_reflns_limit_l_min -18
_diffrn_reflns_number 40767
_diffrn_reflns_point_group_measured_fraction_full 0.967
_diffrn_reflns_point_group_measured_fraction_max 0.957
_diffrn_reflns_theta_full 25.242
_diffrn_reflns_theta_max 26.390
_diffrn_reflns_theta_min 1.958
_exptl_absorpt_coefficient_mu 0.452
_exptl_absorpt_correction_T_max 1.0000
_exptl_absorpt_correction_T_min 0.9683
_exptl_absorpt_correction_type multi-scan
_exptl_absorpt_process_details
;
SADABS-2016/2 (Bruker,2016/2) was used for absorption correction.
wR2(int) was 0.1093 before and 0.0503 after correction.
The Ratio of minimum to maximum transmission is 0.9683.
The \l/2 correction factor is Not present.
;
_exptl_crystal_colour colorless
_exptl_crystal_density_diffrn 1.222
_exptl_crystal_description prism-like
_exptl_crystal_F_000 708
_exptl_crystal_size_max 0.195
_exptl_crystal_size_mid 0.165
_exptl_crystal_size_min 0.155
_refine_diff_density_max 0.256
_refine_diff_density_min -0.342
_refine_diff_density_rms 0.043
_refine_ls_abs_structure_details
;
 Flack x determined using 6400 quotients [(I+)-(I-)]/[(I+)+(I-)]
 (Parsons, Flack and Wagner, Acta Cryst. B69 (2013) 249-259).
;
_refine_ls_abs_structure_Flack -0.022(11)
_refine_ls_extinction_method none
_refine_ls_goodness_of_fit_ref 1.035
_refine_ls_hydrogen_treatment constr
_refine_ls_matrix_type full
_refine_ls_number_parameters 796
_refine_ls_number_reflns 14530
_refine_ls_number_restraints 3
_refine_ls_restrained_S_all 1.035
_refine_ls_R_factor_all 0.0269
_refine_ls_R_factor_gt 0.0251
_refine_ls_shift/su_max 0.001
_refine_ls_shift/su_mean 0.000
_refine_ls_structure_factor_coef Fsqd
_refine_ls_weighting_details 'w=1/[\s^2^(Fo^2^)+(0.0297P)^2^+0.2267P] where P=(Fo^2^+2Fc^2^)/3'
_refine_ls_weighting_scheme calc
_refine_ls_wR_factor_gt 0.0581
_refine_ls_wR_factor_ref 0.0599
_reflns_Friedel_coverage 0.920
_reflns_Friedel_fraction_full 0.934
_reflns_Friedel_fraction_max 0.917
_reflns_number_gt 13988
_reflns_number_total 14530
_reflns_threshold_expression 'I > 2\s(I)'
_cod_data_source_file d5sc06254c3.cif
_cod_data_source_block dal2213
_cod_depositor_comments 'Adding full bibliography for 1576111--1576117.cif.'
_cod_database_code 1576115
_shelx_shelxl_version_number 2016/4
_shelx_space_group_comment
;
The symmetry employed for this shelxl refinement is uniquely defined
by the following loop, which should always be used as a source of
symmetry information in preference to the above space-group names.
They are only intended as comments.
;
_shelx_estimated_absorpt_t_max 0.933
_shelx_estimated_absorpt_t_min 0.917
_olex2_refinement_description
;
1. Fixed Uiso
 At 1.2 times of:
  All C(H) groups
 At 1.5 times of:
  All B(H,H,H) groups
2.a Aromatic/amide H refined with riding coordinates:
 C8(H8), C9(H9), C45(H45), C10(H10), C20(H20), C57(H57), C58(H58), C14(H14),
 C46(H46), C56(H56), C17(H17), C38(H38), C62(H62), C30(H30), C72(H72), C4(H4),
 C12(H12), C32(H32), C44(H44), C68(H68), C54(H54), C48(H48), C18(H18), C3(H3),
 C11(H11), C50(H50), C24(H24), C47(H47), C2(H2), C69(H69), C66(H66), C6(H6),
 C26(H26), C53(H53), C33(H33), C60(H60), C21(H21), C65(H65), C29(H29), C64(H64),
  C40(H40), C70(H70), C28(H28), C42(H42), C59(H59), C52(H52), C5(H5), C16(H16),
 C22(H22), C15(H15), C71(H71), C51(H51), C23(H23), C39(H39), C27(H27), C34(H34),
  C41(H41), C36(H36), C63(H63), C35(H35)
2.b Idealised Me refined as rotating group:
 B1(H1A,H1B,H1C), B4(H4A,H4B,H4C), B2(H2A,H2B,H2C), B10(H10A,H10B,H10C),
 B11(H11A,H11B,H11C), B8(H8A,H8B,H8C), B5(H5A,H5B,H5C), B6(H6A,H6B,H6C), B9(H9A,
 H9B,H9C), B7(H7A,H7B,H7C), B3(H3A,H3B,H3C), B12(H12A,H12B,H12C)
;
_olex2_submission_special_instructions 'No special instructions were received'

loop_
_space_group_symop_operation_xyz
'x, y, z'

loop_
_atom_site_label
_atom_site_type_symbol
_atom_site_fract_x
_atom_site_fract_y
_atom_site_fract_z
_atom_site_U_iso_or_equiv
_atom_site_adp_type
_atom_site_occupancy
_atom_site_site_symmetry_order
_atom_site_calc_flag
_atom_site_refinement_flags_posn
_atom_site_refinement_flags_adp
_atom_site_refinement_flags_occupancy
_atom_site_disorder_assembly
_atom_site_disorder_group
Zr1 Zr 0.29379(3) 0.80763(2) 0.92410(2) 0.02409(7) Uani 1 1 d . . . . .
Zr3 Zr 0.69119(3) 0.17886(2) 0.05785(2) 0.02503(8) Uani 1 1 d . . . . .
Zr2 Zr 0.72105(3) 0.49819(2) 0.38337(2) 0.02795(8) Uani 1 1 d . . . . .
C67 C 0.9847(4) 0.4153(3) 0.1385(3) 0.0318(8) Uani 1 1 d . . . . .
C8 C 0.1603(4) 1.1309(3) 0.9905(3) 0.0336(8) Uani 1 1 d . . . . .
H8 H 0.231417 1.126171 1.046974 0.040 Uiso 1 1 calc R U . . .
C7 C 0.1103(4) 1.0462(3) 0.9157(3) 0.0296(7) Uani 1 1 d . . . . .
C19 C 0.0156(4) 0.5641(3) 0.8064(3) 0.0308(8) Uani 1 1 d . . . . .
C9 C 0.1087(4) 1.2210(3) 0.9838(3) 0.0390(8) Uani 1 1 d . . . . .
H9 H 0.143083 1.277404 1.035744 0.047 Uiso 1 1 calc R U . . .
C13 C 0.5066(4) 0.8067(3) 1.1915(3) 0.0293(7) Uani 1 1 d . . . . .
C45 C 0.5930(5) 0.5455(5) -0.0445(3) 0.0618(14) Uani 1 1 d . . . . .
H45 H 0.645804 0.583854 -0.076902 0.074 Uiso 1 1 calc R U . . .
C10 C 0.0059(4) 1.2291(3) 0.9009(3) 0.0396(9) Uani 1 1 d . . . . .
H10 H -0.027308 1.291978 0.894959 0.047 Uiso 1 1 calc R U . . .
C20 C 0.0449(4) 0.4728(3) 0.7634(3) 0.0391(8) Uani 1 1 d . . . . .
H20 H 0.138432 0.465570 0.769144 0.047 Uiso 1 1 calc R U . . .
C61 C 0.4557(4) 0.1883(3) -0.2012(2) 0.0294(7) Uani 1 1 d . . . . .
C57 C 0.9184(5) -0.2295(3) 0.0505(4) 0.0462(11) Uani 1 1 d . . . . .
H57 H 0.885078 -0.297159 0.015593 0.055 Uiso 1 1 calc R U . . .
C58 C 1.0413(5) -0.2085(3) 0.1257(3) 0.0484(10) Uani 1 1 d . . . . .
H58 H 1.090772 -0.262157 0.143695 0.058 Uiso 1 1 calc R U . . .
C14 C 0.6509(4) 0.8184(3) 1.2110(3) 0.0385(8) Uani 1 1 d . . . . .
H14 H 0.691190 0.820710 1.159133 0.046 Uiso 1 1 calc R U . . .
C46 C 0.4678(5) 0.4890(4) -0.0969(3) 0.0526(12) Uani 1 1 d . . . . .
H46 H 0.433933 0.486953 -0.165082 0.063 Uiso 1 1 calc R U . . .
C56 C 0.8443(4) -0.1512(3) 0.0262(3) 0.0391(9) Uani 1 1 d . . . . .
H56 H 0.760836 -0.166012 -0.025871 0.047 Uiso 1 1 calc R U . . .
C43 C 0.5702(4) 0.4948(3) 0.1050(3) 0.0320(8) Uani 1 1 d . . . . .
B1 B 0.4492(4) 0.8236(3) 0.8326(3) 0.0310(9) Uani 1 1 d . . . . .
H1A H 0.488107 0.884395 0.906970 0.046 Uiso 1 1 calc R U . . .
H1B H 0.447012 0.738588 0.850974 0.046 Uiso 1 1 calc R U . . .
H1C H 0.334842 0.833627 0.788159 0.046 Uiso 1 1 calc R U . . .
C55 C 0.8899(4) -0.0518(3) 0.0768(3) 0.0296(7) Uani 1 1 d . . . . .
C17 C 0.5375(5) 0.8122(3) 1.3631(3) 0.0414(10) Uani 1 1 d . . . . .
H17 H 0.497850 0.809532 1.415253 0.050 Uiso 1 1 calc R U . . .
C1 C 0.5508(4) 0.8424(3) 0.7695(2) 0.0319(8) Uani 1 1 d . . . . .
C38 C 0.9274(4) 0.1911(3) 0.3786(3) 0.0397(9) Uani 1 1 d . . . . .
H38 H 0.957338 0.222981 0.331208 0.048 Uiso 1 1 calc R U . . .
C62 C 0.5096(5) 0.2049(4) -0.2775(3) 0.0506(11) Uani 1 1 d . . . . .
H62 H 0.606576 0.209875 -0.267617 0.061 Uiso 1 1 calc R U . . .
C30 C 1.0412(4) 0.7939(3) 0.5749(3) 0.0338(8) Uani 1 1 d . . . . .
H30 H 0.989732 0.773707 0.617128 0.041 Uiso 1 1 calc R U . . .
C72 C 1.0751(4) 0.4395(3) 0.2323(3) 0.0454(10) Uani 1 1 d . . . . .
H72 H 1.055073 0.406736 0.282428 0.054 Uiso 1 1 calc R U . . .
C4 C 0.7272(4) 0.8770(4) 0.6535(3) 0.0487(11) Uani 1 1 d . . . . .
H4 H 0.787631 0.888968 0.614881 0.058 Uiso 1 1 calc R U . . .
C12 C 0.0043(4) 1.0558(3) 0.8352(3) 0.0385(9) Uani 1 1 d . . . . .
H12 H -0.033653 0.998974 0.784009 0.046 Uiso 1 1 calc R U . . .
C31 C 0.4317(4) 0.5296(3) 0.5089(3) 0.0357(8) Uani 1 1 d . . . . .
C32 C 0.4145(4) 0.6261(3) 0.5475(3) 0.0393(8) Uani 1 1 d . . . . .
H32 H 0.476307 0.684237 0.544706 0.047 Uiso 1 1 calc R U . . .
C44 C 0.6451(5) 0.5485(4) 0.0546(3) 0.0523(11) Uani 1 1 d . . . . .
H44 H 0.733264 0.587871 0.088743 0.063 Uiso 1 1 calc R U . . .
C68 C 1.0168(4) 0.4675(3) 0.0678(3) 0.0417(9) Uani 1 1 d . . . . .
H68 H 0.954080 0.454609 0.004050 0.050 Uiso 1 1 calc R U . . .
C54 C 0.3699(4) 0.2172(3) 0.2482(3) 0.0396(9) Uani 1 1 d . . . . .
H54 H 0.350496 0.267687 0.208229 0.047 Uiso 1 1 calc R U . . .
C48 C 0.4409(4) 0.4387(3) 0.0509(3) 0.0401(9) Uani 1 1 d . . . . .
H48 H 0.385868 0.402431 0.083294 0.048 Uiso 1 1 calc R U . . .
C18 C 0.4523(4) 0.8032(3) 1.2683(3) 0.0341(8) Uani 1 1 d . . . . .
H18 H 0.354669 0.794444 1.256570 0.041 Uiso 1 1 calc R U . . .
C3 C 0.7288(5) 0.7938(4) 0.6989(3) 0.0521(12) Uani 1 1 d . . . . .
H3 H 0.789545 0.747095 0.690541 0.063 Uiso 1 1 calc R U . . .
C11 C -0.0472(4) 1.1472(3) 0.8281(3) 0.0458(10) Uani 1 1 d . . . . .
H11 H -0.119495 1.152390 0.772381 0.055 Uiso 1 1 calc R U . . .
C50 C 0.4989(4) 0.0868(3) 0.3013(3) 0.0404(8) Uani 1 1 d . . . . .
H50 H 0.568520 0.046572 0.297023 0.048 Uiso 1 1 calc R U . . .
C37 C 0.8490(4) 0.2401(3) 0.4287(2) 0.0320(7) Uani 1 1 d . . . . .
C24 C -0.1229(4) 0.5695(4) 0.7974(3) 0.0532(11) Uani 1 1 d . . . . .
H24 H -0.146220 0.629762 0.827108 0.064 Uiso 1 1 calc R U . . .
C49 C 0.4723(4) 0.1590(3) 0.2404(3) 0.0320(8) Uani 1 1 d . . . . .
C47 C 0.3912(4) 0.4347(3) -0.0484(3) 0.0468(10) Uani 1 1 d . . . . .
H47 H 0.304025 0.394406 -0.083585 0.056 Uiso 1 1 calc R U . . .
C2 C 0.6428(4) 0.7763(4) 0.7572(3) 0.0442(10) Uani 1 1 d . . . . .
H2 H 0.646841 0.718492 0.789142 0.053 Uiso 1 1 calc R U . . .
C69 C 1.1367(5) 0.5370(3) 0.0877(4) 0.0534(11) Uani 1 1 d . . . . .
H69 H 1.157398 0.570085 0.037866 0.064 Uiso 1 1 calc R U . . .
C66 C 0.3136(4) 0.1806(3) -0.2197(3) 0.0402(9) Uani 1 1 d . . . . .
H66 H 0.273299 0.169193 -0.169167 0.048 Uiso 1 1 calc R U . . .
C6 C 0.5504(4) 0.9263(3) 0.7222(3) 0.0423(9) Uani 1 1 d . . . . .
H6 H 0.489536 0.973229 0.729589 0.051 Uiso 1 1 calc R U . . .
C26 C 1.0939(4) 0.7671(3) 0.4238(3) 0.0405(8) Uani 1 1 d . . . . .
H26 H 1.079268 0.727905 0.361264 0.049 Uiso 1 1 calc R U . . .
C53 C 0.2950(4) 0.2011(4) 0.3154(3) 0.0541(12) Uani 1 1 d . . . . .
H53 H 0.225312 0.240865 0.320763 0.065 Uiso 1 1 calc R U . . .
C33 C 0.3100(4) 0.6402(3) 0.5899(3) 0.0430(9) Uani 1 1 d . . . . .
H33 H 0.301517 0.707153 0.616232 0.052 Uiso 1 1 calc R U . . .
B4 B 0.1313(4) 0.6589(3) 0.8566(3) 0.0301(9) Uani 1 1 d . . . . .
H4A H 0.142192 0.712885 0.798088 0.045 Uiso 1 1 calc R U . . .
H4B H 0.239440 0.630436 0.888140 0.045 Uiso 1 1 calc R U . . .
H4C H 0.100911 0.706101 0.921881 0.045 Uiso 1 1 calc R U . . .
B2 B 0.1793(4) 0.9475(3) 0.9197(3) 0.0310(9) Uani 1 1 d . . . . .
H2A H 0.148537 0.902038 0.979009 0.047 Uiso 1 1 calc R U . . .
H2B H 0.302898 0.971421 0.941890 0.047 Uiso 1 1 calc R U . . .
H2C H 0.139408 0.893719 0.841317 0.047 Uiso 1 1 calc R U . . .
C25 C 1.0165(4) 0.7345(3) 0.4837(3) 0.0325(8) Uani 1 1 d . . . . .
B10 B 0.8045(4) 0.0382(3) 0.0608(3) 0.0313(9) Uani 1 1 d . . . . .
H10A H 0.845901 0.089277 0.009020 0.047 Uiso 1 1 calc R U . . .
H10B H 0.818188 0.090283 0.137827 0.047 Uiso 1 1 calc R U . . .
H10C H 0.684262 0.003607 0.023392 0.047 Uiso 1 1 calc R U . . .
C60 C 1.0169(4) -0.0330(3) 0.1495(3) 0.0409(9) Uani 1 1 d . . . . .
H60 H 1.052958 0.034975 0.182973 0.049 Uiso 1 1 calc R U . . .
C21 C -0.0601(5) 0.3928(3) 0.7126(3) 0.0486(10) Uani 1 1 d . . . . .
H21 H -0.037987 0.331624 0.683582 0.058 Uiso 1 1 calc R U . . .
B11 B 0.5522(4) 0.1821(3) -0.0977(3) 0.0327(9) Uani 1 1 d . . . . .
H11A H 0.553306 0.256540 -0.041203 0.049 Uiso 1 1 calc R U . . .
H11B H 0.667693 0.178250 -0.102088 0.049 Uiso 1 1 calc R U . . .
H11C H 0.509236 0.106927 -0.070767 0.049 Uiso 1 1 calc R U . . .
C65 C 0.2285(4) 0.1892(3) -0.3102(3) 0.0414(9) Uani 1 1 d . . . . .
H65 H 0.131100 0.182412 -0.321181 0.050 Uiso 1 1 calc R U . . .
C29 C 1.1405(4) 0.8828(3) 0.6054(3) 0.0404(9) Uani 1 1 d . . . . .
H29 H 1.157001 0.922182 0.668075 0.049 Uiso 1 1 calc R U . . .
C64 C 0.2842(4) 0.2073(3) -0.3828(3) 0.0438(9) Uani 1 1 d . . . . .
H64 H 0.226270 0.215104 -0.444026 0.053 Uiso 1 1 calc R U . . .
C40 C 0.9256(4) 0.0510(3) 0.4655(3) 0.0433(9) Uani 1 1 d . . . . .
H40 H 0.952196 -0.012637 0.478303 0.052 Uiso 1 1 calc R U . . .
C70 C 1.2262(5) 0.5581(3) 0.1802(5) 0.0637(14) Uani 1 1 d . . . . .
H70 H 1.309968 0.604934 0.193961 0.076 Uiso 1 1 calc R U . . .
B8 B 0.6302(4) 0.4966(3) 0.2172(3) 0.0323(8) Uani 1 1 d . . . . .
H8A H 0.751624 0.492504 0.236411 0.049 Uiso 1 1 calc R U . . .
H8B H 0.571244 0.424575 0.239735 0.049 Uiso 1 1 calc R U . . .
H8C H 0.613516 0.574211 0.261089 0.049 Uiso 1 1 calc R U . . .
C28 C 1.2143(4) 0.9131(3) 0.5440(3) 0.0434(9) Uani 1 1 d . . . . .
H28 H 1.281060 0.973907 0.564187 0.052 Uiso 1 1 calc R U . . .
C42 C 0.8090(4) 0.1899(3) 0.4984(3) 0.0422(9) Uani 1 1 d . . . . .
H42 H 0.753260 0.219958 0.533619 0.051 Uiso 1 1 calc R U . . .
C59 C 1.0912(5) -0.1100(4) 0.1740(3) 0.0540(12) Uani 1 1 d . . . . .
H59 H 1.176760 -0.094966 0.224169 0.065 Uiso 1 1 calc R U . . .
C52 C 0.3227(5) 0.1283(4) 0.3731(3) 0.0552(12) Uani 1 1 d . . . . .
H52 H 0.270147 0.116383 0.416937 0.066 Uiso 1 1 calc R U . . .
C5 C 0.6375(4) 0.9430(4) 0.6643(3) 0.0529(11) Uani 1 1 d . . . . .
H5 H 0.634595 1.000555 0.632068 0.064 Uiso 1 1 calc R U . . .
C16 C 0.6790(4) 0.8251(3) 1.3812(3) 0.0439(9) Uani 1 1 d . . . . .
H16 H 0.737466 0.832717 1.445930 0.053 Uiso 1 1 calc R U . . .
B5 B 0.9019(4) 0.6350(3) 0.4470(3) 0.0357(9) Uani 1 1 d . . . . .
H5A H 0.794770 0.657010 0.402303 0.054 Uiso 1 1 calc R U . . .
H5B H 0.885807 0.599063 0.515660 0.054 Uiso 1 1 calc R U . . .
H5C H 0.938380 0.573537 0.395229 0.054 Uiso 1 1 calc R U . . .
C22 C -0.1960(5) 0.4013(4) 0.7038(3) 0.0559(12) Uani 1 1 d . . . . .
H22 H -0.267722 0.346372 0.668323 0.067 Uiso 1 1 calc R U . . .
C15 C 0.7352(4) 0.8267(3) 1.3054(3) 0.0466(10) Uani 1 1 d . . . . .
H15 H 0.832753 0.833632 1.317650 0.056 Uiso 1 1 calc R U . . .
C71 C 1.1958(5) 0.5121(4) 0.2532(4) 0.0624(14) Uani 1 1 d . . . . .
H71 H 1.256310 0.529495 0.317593 0.075 Uiso 1 1 calc R U . . .
B6 B 0.5493(4) 0.5154(3) 0.4591(3) 0.0340(9) Uani 1 1 d . . . . .
H6A H 0.574963 0.590081 0.425178 0.051 Uiso 1 1 calc R U . . .
H6B H 0.511177 0.441977 0.395666 0.051 Uiso 1 1 calc R U . . .
H6C H 0.651380 0.503396 0.518602 0.051 Uiso 1 1 calc R U . . .
B9 B 0.5563(4) 0.1716(3) 0.1646(3) 0.0313(9) Uani 1 1 d . . . . .
H9A H 0.519228 0.098716 0.100484 0.047 Uiso 1 1 calc R U . . .
H9B H 0.677602 0.177804 0.204527 0.047 Uiso 1 1 calc R U . . .
H9C H 0.535918 0.247675 0.131148 0.047 Uiso 1 1 calc R U . . .
C51 C 0.4259(5) 0.0724(4) 0.3680(3) 0.0530(11) Uani 1 1 d . . . . .
H51 H 0.447163 0.023932 0.409994 0.064 Uiso 1 1 calc R U . . .
B7 B 0.8009(4) 0.3450(3) 0.4088(3) 0.0333(8) Uani 1 1 d . . . . .
H7A H 0.863858 0.382970 0.359414 0.050 Uiso 1 1 calc R U . . .
H7B H 0.823051 0.401574 0.484643 0.050 Uiso 1 1 calc R U . . .
H7C H 0.679218 0.330264 0.367055 0.050 Uiso 1 1 calc R U . . .
B3 B 0.4153(4) 0.8024(3) 1.0834(3) 0.0308(9) Uani 1 1 d . . . . .
H3A H 0.295156 0.780768 1.078174 0.046 Uiso 1 1 calc R U . . .
H3B H 0.446155 0.738907 1.030188 0.046 Uiso 1 1 calc R U . . .
H3C H 0.435438 0.884374 1.059764 0.046 Uiso 1 1 calc R U . . .
B12 B 0.8596(4) 0.3238(3) 0.1088(3) 0.0307(8) Uani 1 1 d . . . . .
H12A H 0.752895 0.356930 0.096895 0.046 Uiso 1 1 calc R U . . .
H12B H 0.871488 0.273098 0.172193 0.046 Uiso 1 1 calc R U . . .
H12C H 0.859277 0.271800 0.034706 0.046 Uiso 1 1 calc R U . . .
C23 C -0.2279(5) 0.4891(5) 0.7462(4) 0.0663(16) Uani 1 1 d . . . . .
H23 H -0.321836 0.495002 0.740626 0.080 Uiso 1 1 calc R U . . .
C39 C 0.9640(4) 0.0970(3) 0.3953(3) 0.0485(10) Uani 1 1 d . . . . .
H39 H 1.015573 0.064462 0.358099 0.058 Uiso 1 1 calc R U . . .
C27 C 1.1919(4) 0.8558(3) 0.4536(3) 0.0443(9) Uani 1 1 d . . . . .
H27 H 1.243371 0.876772 0.411602 0.053 Uiso 1 1 calc R U . . .
C34 C 0.2187(5) 0.5577(4) 0.5939(4) 0.0542(11) Uani 1 1 d . . . . .
H34 H 0.147560 0.567058 0.623650 0.065 Uiso 1 1 calc R U . . .
C41 C 0.8489(5) 0.0975(3) 0.5169(3) 0.0500(10) Uani 1 1 d . . . . .
H41 H 0.822559 0.066150 0.565808 0.060 Uiso 1 1 calc R U . . .
C36 C 0.3354(6) 0.4463(4) 0.5127(4) 0.0617(13) Uani 1 1 d . . . . .
H36 H 0.342577 0.379037 0.486193 0.074 Uiso 1 1 calc R U . . .
C63 C 0.4257(5) 0.2143(4) -0.3674(3) 0.0587(13) Uani 1 1 d . . . . .
H63 H 0.464928 0.225475 -0.418438 0.070 Uiso 1 1 calc R U . . .
C35 C 0.2308(6) 0.4607(4) 0.5542(5) 0.0714(17) Uani 1 1 d . . . . .
H35 H 0.166453 0.403478 0.555701 0.086 Uiso 1 1 calc R U . . .

loop_
_atom_site_aniso_label
_atom_site_aniso_U_11
_atom_site_aniso_U_22
_atom_site_aniso_U_33
_atom_site_aniso_U_23
_atom_site_aniso_U_13
_atom_site_aniso_U_12
Zr1 0.02377(15) 0.02695(16) 0.02096(15) 0.00447(12) 0.00613(12) 0.00239(12)
Zr3 0.02240(15) 0.02908(16) 0.02445(15) 0.00714(12) 0.00704(12) 0.00414(12)
Zr2 0.02536(16) 0.03066(17) 0.02801(17) 0.00618(13) 0.00711(13) 0.00556(13)
C67 0.0317(18) 0.0283(17) 0.040(2) 0.0086(15) 0.0147(16) 0.0088(14)
C8 0.0311(18) 0.0396(19) 0.0296(18) 0.0047(15) 0.0092(15) 0.0052(15)
C7 0.0268(17) 0.0325(19) 0.0315(18) 0.0083(15) 0.0117(14) 0.0025(14)
C19 0.0341(19) 0.0346(19) 0.0248(17) 0.0091(15) 0.0110(15) -0.0001(15)
C9 0.038(2) 0.0360(19) 0.045(2) 0.0013(17) 0.0177(17) 0.0045(15)
C13 0.0336(18) 0.0245(16) 0.0272(17) 0.0037(13) 0.0052(14) 0.0034(14)
C45 0.053(3) 0.094(4) 0.040(2) 0.028(3) 0.016(2) -0.004(3)
C10 0.042(2) 0.039(2) 0.049(2) 0.0151(18) 0.0246(19) 0.0154(18)
C20 0.041(2) 0.0338(18) 0.040(2) 0.0085(16) 0.0070(17) 0.0057(16)
C61 0.0321(17) 0.0297(17) 0.0259(16) 0.0053(14) 0.0085(14) 0.0019(14)
C57 0.054(3) 0.0290(19) 0.066(3) 0.0029(19) 0.039(2) 0.0046(18)
C58 0.061(3) 0.049(2) 0.056(3) 0.026(2) 0.035(2) 0.028(2)
C14 0.0359(19) 0.046(2) 0.0326(19) 0.0089(16) 0.0087(16) 0.0046(16)
C46 0.054(3) 0.078(3) 0.029(2) 0.016(2) 0.010(2) 0.021(2)
C56 0.0322(19) 0.040(2) 0.044(2) 0.0000(18) 0.0139(17) 0.0015(16)
C43 0.0328(19) 0.0308(18) 0.0352(19) 0.0076(15) 0.0111(16) 0.0106(15)
B1 0.0271(18) 0.037(2) 0.028(2) 0.0049(17) 0.0070(16) 0.0025(16)
C55 0.0317(18) 0.0299(18) 0.0304(17) 0.0074(15) 0.0144(14) 0.0032(14)
C17 0.054(3) 0.046(2) 0.026(2) 0.0088(17) 0.0103(18) 0.0151(19)
C1 0.0277(17) 0.041(2) 0.0226(16) 0.0008(14) 0.0068(13) -0.0044(14)
C38 0.039(2) 0.049(2) 0.040(2) 0.0192(19) 0.0161(18) 0.0158(19)
C62 0.034(2) 0.074(3) 0.045(2) 0.020(2) 0.0125(18) 0.002(2)
C30 0.0312(18) 0.0374(19) 0.0368(19) 0.0123(16) 0.0103(15) 0.0131(15)
C72 0.039(2) 0.045(2) 0.048(2) 0.0148(19) 0.0045(19) 0.0013(18)
C4 0.038(2) 0.074(3) 0.032(2) 0.005(2) 0.0168(17) -0.010(2)
C12 0.036(2) 0.037(2) 0.0350(19) -0.0014(16) 0.0009(16) 0.0056(16)
C31 0.0350(18) 0.042(2) 0.0344(18) 0.0121(16) 0.0114(15) 0.0121(15)
C32 0.0347(19) 0.041(2) 0.039(2) 0.0050(16) 0.0062(16) 0.0037(15)
C44 0.040(2) 0.071(3) 0.039(2) 0.014(2) 0.0071(18) -0.008(2)
C68 0.053(2) 0.0305(18) 0.047(2) 0.0096(16) 0.0212(18) 0.0087(16)
C54 0.033(2) 0.045(2) 0.039(2) 0.0003(18) 0.0128(17) 0.0025(16)
C48 0.034(2) 0.044(2) 0.042(2) 0.0147(18) 0.0070(17) 0.0081(17)
C18 0.039(2) 0.038(2) 0.0279(18) 0.0082(15) 0.0100(16) 0.0098(16)
C3 0.046(2) 0.061(3) 0.054(3) -0.002(2) 0.030(2) 0.000(2)
C11 0.042(2) 0.054(3) 0.039(2) 0.0096(19) 0.0033(18) 0.0207(19)
C50 0.045(2) 0.039(2) 0.0373(19) 0.0051(16) 0.0166(17) 0.0004(16)
C37 0.0298(17) 0.0320(17) 0.0270(16) 0.0014(14) 0.0005(14) -0.0008(14)
C24 0.037(2) 0.059(3) 0.056(3) -0.013(2) 0.0159(19) -0.0027(19)
C49 0.0282(17) 0.0348(18) 0.0278(17) -0.0032(14) 0.0074(14) -0.0034(14)
C47 0.038(2) 0.053(3) 0.043(2) 0.0123(19) -0.0004(18) 0.0073(19)
C2 0.043(2) 0.052(3) 0.042(2) 0.0081(19) 0.0200(19) 0.0074(19)
C69 0.062(3) 0.032(2) 0.077(3) 0.019(2) 0.035(3) 0.0049(19)
C66 0.0337(19) 0.056(2) 0.0317(19) 0.0091(17) 0.0112(16) 0.0048(17)
C6 0.0334(19) 0.054(2) 0.041(2) 0.0153(18) 0.0123(16) 0.0037(17)
C26 0.0367(19) 0.045(2) 0.039(2) 0.0065(17) 0.0105(16) 0.0050(16)
C53 0.036(2) 0.069(3) 0.051(3) -0.018(2) 0.018(2) 0.003(2)
C33 0.043(2) 0.047(2) 0.040(2) 0.0029(17) 0.0104(17) 0.0172(18)
B4 0.032(2) 0.034(2) 0.0242(19) 0.0027(17) 0.0103(16) 0.0015(17)
B2 0.027(2) 0.035(2) 0.031(2) 0.0050(17) 0.0091(16) 0.0024(16)
C25 0.0270(17) 0.0349(18) 0.0358(19) 0.0084(15) 0.0070(15) 0.0088(14)
B10 0.031(2) 0.033(2) 0.029(2) 0.0074(17) 0.0085(17) 0.0015(17)
C60 0.040(2) 0.043(2) 0.0365(19) -0.0003(17) 0.0071(16) 0.0139(17)
C21 0.061(3) 0.0312(19) 0.044(2) 0.0041(17) 0.0044(19) -0.0021(18)
B11 0.031(2) 0.037(2) 0.031(2) 0.0074(17) 0.0099(17) 0.0042(17)
C65 0.0298(18) 0.055(2) 0.037(2) 0.0065(17) 0.0057(15) 0.0092(16)
C29 0.042(2) 0.0338(19) 0.040(2) 0.0054(16) 0.0000(17) 0.0125(16)
C64 0.044(2) 0.051(2) 0.0296(18) 0.0109(17) -0.0014(16) 0.0059(18)
C40 0.0362(19) 0.0327(18) 0.051(2) 0.0064(17) -0.0023(17) 0.0032(15)
C70 0.036(2) 0.036(2) 0.122(5) 0.022(3) 0.028(3) 0.0018(18)
B8 0.0299(19) 0.034(2) 0.035(2) 0.0070(17) 0.0112(16) 0.0071(16)
C28 0.036(2) 0.0356(19) 0.053(2) 0.0139(18) 0.0004(17) 0.0054(16)
C42 0.052(2) 0.0330(19) 0.046(2) 0.0039(17) 0.0245(19) 0.0025(17)
C59 0.058(3) 0.069(3) 0.037(2) 0.007(2) 0.006(2) 0.035(2)
C52 0.056(3) 0.071(3) 0.036(2) -0.004(2) 0.025(2) -0.009(2)
C5 0.044(2) 0.071(3) 0.047(2) 0.027(2) 0.0154(19) -0.004(2)
C16 0.052(2) 0.043(2) 0.0281(18) 0.0021(16) -0.0042(17) 0.0142(18)
B5 0.0278(19) 0.038(2) 0.040(2) 0.0084(18) 0.0072(17) 0.0054(16)
C22 0.057(3) 0.054(3) 0.044(2) -0.005(2) 0.012(2) -0.023(2)
C15 0.033(2) 0.053(2) 0.045(2) 0.0059(19) -0.0008(17) 0.0041(17)
C71 0.039(2) 0.056(3) 0.073(3) 0.008(3) -0.011(2) 0.002(2)
B6 0.032(2) 0.036(2) 0.033(2) 0.0069(17) 0.0065(17) 0.0082(17)
B9 0.0281(19) 0.033(2) 0.033(2) 0.0053(17) 0.0094(17) 0.0033(15)
C51 0.066(3) 0.056(3) 0.040(2) 0.0076(19) 0.027(2) -0.005(2)
B7 0.0301(19) 0.035(2) 0.033(2) 0.0045(16) 0.0074(16) 0.0046(16)
B3 0.032(2) 0.034(2) 0.027(2) 0.0066(17) 0.0094(16) 0.0056(17)
B12 0.032(2) 0.030(2) 0.033(2) 0.0079(16) 0.0125(16) 0.0065(16)
C23 0.037(2) 0.086(4) 0.064(3) -0.020(3) 0.021(2) -0.016(2)
C39 0.042(2) 0.052(3) 0.054(3) 0.012(2) 0.012(2) 0.0211(19)
C27 0.037(2) 0.051(2) 0.048(2) 0.0186(19) 0.0130(17) 0.0037(17)
C34 0.053(3) 0.065(3) 0.063(3) 0.023(2) 0.034(2) 0.026(2)
C41 0.062(3) 0.038(2) 0.051(3) 0.0153(19) 0.020(2) -0.0035(19)
C36 0.074(3) 0.037(2) 0.094(4) 0.014(2) 0.054(3) 0.014(2)
C63 0.053(3) 0.089(4) 0.039(2) 0.031(2) 0.015(2) 0.007(3)
C35 0.078(4) 0.052(3) 0.107(5) 0.018(3) 0.064(4) 0.007(3)

loop_
_atom_type_symbol
_atom_type_description
_atom_type_scat_dispersion_real
_atom_type_scat_dispersion_imag
_atom_type_scat_source
C C 0.0033 0.0016 'International Tables Vol C Tables 4.2.6.8 and 6.1.1.4'
H H 0.0000 0.0000 'International Tables Vol C Tables 4.2.6.8 and 6.1.1.4'
B B 0.0013 0.0007 'International Tables Vol C Tables 4.2.6.8 and 6.1.1.4'
Zr Zr -2.9673 0.5597 'International Tables Vol C Tables 4.2.6.8 and 6.1.1.4'

loop_
_geom_angle_atom_site_label_1
_geom_angle_atom_site_label_2
_geom_angle_atom_site_label_3
_geom_angle
_geom_angle_site_symmetry_1
_geom_angle_site_symmetry_3
_geom_angle_publ_flag
B1 Zr1 B4 109.31(14) . . ?
B2 Zr1 B1 108.93(15) . . ?
B2 Zr1 B4 108.89(15) . . ?
B3 Zr1 B1 109.00(15) . . ?
B3 Zr1 B4 110.88(15) . . ?
B3 Zr1 B2 109.80(14) . . ?
B10 Zr3 B11 111.45(14) . . ?
B10 Zr3 B9 108.52(15) . . ?
B11 Zr3 B9 109.89(14) . . ?
B12 Zr3 B10 107.31(14) . . ?
B12 Zr3 B11 109.37(15) . . ?
B12 Zr3 B9 110.27(14) . . ?
B8 Zr2 B7 109.83(14) . . ?
B5 Zr2 B8 108.79(15) . . ?
B5 Zr2 B7 110.10(15) . . ?
B6 Zr2 B8 109.45(14) . . ?
B6 Zr2 B5 109.93(15) . . ?
B6 Zr2 B7 108.72(15) . . ?
C72 C67 C68 117.7(4) . . ?
C72 C67 B12 121.8(3) . . ?
C68 C67 B12 120.2(3) . . ?
C7 C8 H8 119.3 . . ?
C9 C8 H8 119.3 . . ?
C9 C8 C7 121.4(4) . . ?
C8 C7 B2 120.9(3) . . ?
C12 C7 C8 117.4(3) . . ?
C12 C7 B2 121.6(3) . . ?
C20 C19 B4 122.0(3) . . ?
C24 C19 C20 117.0(4) . . ?
C24 C19 B4 120.9(4) . . ?
C8 C9 H9 120.2 . . ?
C8 C9 C10 119.7(4) . . ?
C10 C9 H9 120.2 . . ?
C14 C13 B3 118.5(3) . . ?
C18 C13 C14 118.0(3) . . ?
C18 C13 B3 123.4(3) . . ?
C46 C45 H45 119.1 . . ?
C46 C45 C44 121.7(4) . . ?
C44 C45 H45 119.1 . . ?
C9 C10 H10 119.9 . . ?
C11 C10 C9 120.3(4) . . ?
C11 C10 H10 119.9 . . ?
C19 C20 H20 119.4 . . ?
C21 C20 C19 121.1(4) . . ?
C21 C20 H20 119.4 . . ?
C62 C61 B11 121.5(3) . . ?
C66 C61 C62 116.9(3) . . ?
C66 C61 B11 121.5(3) . . ?
C58 C57 H57 120.1 . . ?
C58 C57 C56 119.9(4) . . ?
C56 C57 H57 120.1 . . ?
C57 C58 H58 120.1 . . ?
C59 C58 C57 119.9(4) . . ?
C59 C58 H58 120.1 . . ?
C13 C14 H14 119.8 . . ?
C15 C14 C13 120.5(4) . . ?
C15 C14 H14 119.8 . . ?
C45 C46 H46 120.8 . . ?
C45 C46 C47 118.5(4) . . ?
C47 C46 H46 120.8 . . ?
C57 C56 H56 119.4 . . ?
C55 C56 C57 121.2(4) . . ?
C55 C56 H56 119.4 . . ?
C44 C43 C48 116.9(4) . . ?
C44 C43 B8 121.0(3) . . ?
C48 C43 B8 122.1(3) . . ?
Zr1 B1 H1A 68.9 . . ?
Zr1 B1 H1B 74.8 . . ?
Zr1 B1 H1C 67.9 . . ?
H1A B1 H1B 109.5 . . ?
H1A B1 H1C 109.5 . . ?
H1B B1 H1C 109.5 . . ?
C1 B1 Zr1 175.7(3) . . ?
C1 B1 H1A 109.5 . . ?
C1 B1 H1B 109.5 . . ?
C1 B1 H1C 109.5 . . ?
C56 C55 B10 124.1(3) . . ?
C56 C55 C60 117.2(3) . . ?
C60 C55 B10 118.6(3) . . ?
C18 C17 H17 120.0 . . ?
C16 C17 H17 120.0 . . ?
C16 C17 C18 120.0(4) . . ?
C2 C1 B1 122.3(4) . . ?
C6 C1 B1 120.5(3) . . ?
C6 C1 C2 117.2(4) . . ?
C37 C38 H38 118.9 . . ?
C37 C38 C39 122.2(4) . . ?
C39 C38 H38 118.9 . . ?
C61 C62 H62 119.2 . . ?
C63 C62 C61 121.7(4) . . ?
C63 C62 H62 119.2 . . ?
C25 C30 H30 119.5 . . ?
C25 C30 C29 121.1(4) . . ?
C29 C30 H30 119.5 . . ?
C67 C72 H72 119.8 . . ?
C67 C72 C71 120.3(4) . . ?
C71 C72 H72 119.8 . . ?
C3 C4 H4 120.4 . . ?
C3 C4 C5 119.3(4) . . ?
C5 C4 H4 120.4 . . ?
C7 C12 H12 119.4 . . ?
C7 C12 C11 121.2(4) . . ?
C11 C12 H12 119.4 . . ?
C32 C31 B6 121.2(4) . . ?
C32 C31 C36 116.8(4) . . ?
C36 C31 B6 121.9(4) . . ?
C31 C32 H32 119.0 . . ?
C33 C32 C31 122.0(4) . . ?
C33 C32 H32 119.0 . . ?
C45 C44 C43 120.9(4) . . ?
C45 C44 H44 119.5 . . ?
C43 C44 H44 119.5 . . ?
C67 C68 H68 119.0 . . ?
C69 C68 C67 121.9(4) . . ?
C69 C68 H68 119.0 . . ?
C49 C54 H54 120.0 . . ?
C49 C54 C53 120.0(4) . . ?
C53 C54 H54 120.0 . . ?
C43 C48 H48 119.2 . . ?
C47 C48 C43 121.6(4) . . ?
C47 C48 H48 119.2 . . ?
C13 C18 C17 121.3(4) . . ?
C13 C18 H18 119.4 . . ?
C17 C18 H18 119.4 . . ?
C4 C3 H3 119.5 . . ?
C4 C3 C2 121.0(5) . . ?
C2 C3 H3 119.5 . . ?
C10 C11 C12 120.0(4) . . ?
C10 C11 H11 120.0 . . ?
C12 C11 H11 120.0 . . ?
C49 C50 H50 119.3 . . ?
C51 C50 H50 119.3 . . ?
C51 C50 C49 121.3(4) . . ?
C38 C37 C42 116.3(3) . . ?
C38 C37 B7 123.4(3) . . ?
C42 C37 B7 120.2(3) . . ?
C19 C24 H24 119.2 . . ?
C23 C24 C19 121.7(4) . . ?
C23 C24 H24 119.2 . . ?
C54 C49 B9 122.2(4) . . ?
C50 C49 C54 118.3(3) . . ?
C50 C49 B9 119.6(3) . . ?
C46 C47 H47 119.8 . . ?
C48 C47 C46 120.3(4) . . ?
C48 C47 H47 119.8 . . ?
C1 C2 H2 119.6 . . ?
C3 C2 C1 120.8(4) . . ?
C3 C2 H2 119.6 . . ?
C68 C69 H69 120.3 . . ?
C70 C69 C68 119.4(4) . . ?
C70 C69 H69 120.3 . . ?
C61 C66 H66 119.1 . . ?
C61 C66 C65 121.7(4) . . ?
C65 C66 H66 119.1 . . ?
C1 C6 H6 119.3 . . ?
C1 C6 C5 121.3(4) . . ?
C5 C6 H6 119.3 . . ?
C25 C26 H26 119.3 . . ?
C27 C26 H26 119.3 . . ?
C27 C26 C25 121.4(4) . . ?
C54 C53 H53 119.9 . . ?
C52 C53 C54 120.1(4) . . ?
C52 C53 H53 119.9 . . ?
C32 C33 H33 120.0 . . ?
C34 C33 C32 120.0(4) . . ?
C34 C33 H33 120.0 . . ?
Zr1 B4 H4A 67.1 . . ?
Zr1 B4 H4B 74.5 . . ?
Zr1 B4 H4C 70.1 . . ?
C19 B4 Zr1 175.7(3) . . ?
C19 B4 H4A 109.5 . . ?
C19 B4 H4B 109.5 . . ?
C19 B4 H4C 109.5 . . ?
H4A B4 H4B 109.5 . . ?
H4A B4 H4C 109.5 . . ?
H4B B4 H4C 109.5 . . ?
Zr1 B2 H2A 73.5 . . ?
Zr1 B2 H2B 67.2 . . ?
Zr1 B2 H2C 71.0 . . ?
C7 B2 Zr1 176.3(3) . . ?
C7 B2 H2A 109.5 . . ?
C7 B2 H2B 109.5 . . ?
C7 B2 H2C 109.5 . . ?
H2A B2 H2B 109.5 . . ?
H2A B2 H2C 109.5 . . ?
H2B B2 H2C 109.5 . . ?
C30 C25 C26 117.6(3) . . ?
C30 C25 B5 121.8(4) . . ?
C26 C25 B5 120.6(3) . . ?
Zr3 B10 H10A 73.5 . . ?
Zr3 B10 H10B 63.4 . . ?
Zr3 B10 H10C 74.9 . . ?
C55 B10 Zr3 172.8(3) . . ?
C55 B10 H10A 109.5 . . ?
C55 B10 H10B 109.5 . . ?
C55 B10 H10C 109.5 . . ?
H10A B10 H10B 109.5 . . ?
H10A B10 H10C 109.5 . . ?
H10B B10 H10C 109.5 . . ?
C55 C60 H60 119.0 . . ?
C59 C60 C55 122.0(4) . . ?
C59 C60 H60 119.0 . . ?
C20 C21 H21 119.8 . . ?
C22 C21 C20 120.4(4) . . ?
C22 C21 H21 119.8 . . ?
Zr3 B11 H11A 68.2 . . ?
Zr3 B11 H11B 72.1 . . ?
Zr3 B11 H11C 71.4 . . ?
C61 B11 Zr3 177.6(3) . . ?
C61 B11 H11A 109.5 . . ?
C61 B11 H11B 109.5 . . ?
C61 B11 H11C 109.5 . . ?
H11A B11 H11B 109.5 . . ?
H11A B11 H11C 109.5 . . ?
H11B B11 H11C 109.5 . . ?
C66 C65 H65 120.0 . . ?
C64 C65 C66 120.1(4) . . ?
C64 C65 H65 120.0 . . ?
C30 C29 H29 120.2 . . ?
C28 C29 C30 119.7(4) . . ?
C28 C29 H29 120.2 . . ?
C65 C64 H64 120.1 . . ?
C65 C64 C63 119.8(4) . . ?
C63 C64 H64 120.1 . . ?
C39 C40 H40 120.3 . . ?
C41 C40 H40 120.3 . . ?
C41 C40 C39 119.4(4) . . ?
C69 C70 H70 119.7 . . ?
C69 C70 C71 120.7(4) . . ?
C71 C70 H70 119.7 . . ?
Zr2 B8 H8A 70.0 . . ?
Zr2 B8 H8B 70.5 . . ?
Zr2 B8 H8C 71.1 . . ?
C43 B8 Zr2 179.3(3) . . ?
C43 B8 H8A 109.5 . . ?
C43 B8 H8B 109.5 . . ?
C43 B8 H8C 109.5 . . ?
H8A B8 H8B 109.5 . . ?
H8A B8 H8C 109.5 . . ?
H8B B8 H8C 109.5 . . ?
C29 C28 H28 119.8 . . ?
C27 C28 C29 120.3(4) . . ?
C27 C28 H28 119.8 . . ?
C37 C42 H42 119.3 . . ?
C41 C42 C37 121.4(4) . . ?
C41 C42 H42 119.3 . . ?
C58 C59 C60 119.8(4) . . ?
C58 C59 H59 120.1 . . ?
C60 C59 H59 120.1 . . ?
C53 C52 H52 119.8 . . ?
C53 C52 C51 120.4(4) . . ?
C51 C52 H52 119.8 . . ?
C4 C5 C6 120.3(4) . . ?
C4 C5 H5 119.8 . . ?
C6 C5 H5 119.8 . . ?
C17 C16 H16 120.2 . . ?
C15 C16 C17 119.7(4) . . ?
C15 C16 H16 120.2 . . ?
Zr2 B5 H5A 65.1 . . ?
Zr2 B5 H5B 74.4 . . ?
Zr2 B5 H5C 72.2 . . ?
C25 B5 Zr2 174.5(3) . . ?
C25 B5 H5A 109.5 . . ?
C25 B5 H5B 109.5 . . ?
C25 B5 H5C 109.5 . . ?
H5A B5 H5B 109.5 . . ?
H5A B5 H5C 109.5 . . ?
H5B B5 H5C 109.5 . . ?
C21 C22 H22 120.1 . . ?
C23 C22 C21 119.8(4) . . ?
C23 C22 H22 120.1 . . ?
C14 C15 H15 119.7 . . ?
C16 C15 C14 120.6(4) . . ?
C16 C15 H15 119.7 . . ?
C72 C71 H71 120.1 . . ?
C70 C71 C72 119.9(4) . . ?
C70 C71 H71 120.1 . . ?
Zr2 B6 H6A 69.0 . . ?
Zr2 B6 H6B 70.9 . . ?
Zr2 B6 H6C 71.7 . . ?
C31 B6 Zr2 178.4(3) . . ?
C31 B6 H6A 109.5 . . ?
C31 B6 H6B 109.5 . . ?
C31 B6 H6C 109.5 . . ?
H6A B6 H6B 109.5 . . ?
H6A B6 H6C 109.5 . . ?
H6B B6 H6C 109.5 . . ?
Zr3 B9 H9A 69.1 . . ?
Zr3 B9 H9B 67.1 . . ?
Zr3 B9 H9C 75.5 . . ?
C49 B9 Zr3 174.9(3) . . ?
C49 B9 H9A 109.5 . . ?
C49 B9 H9B 109.5 . . ?
C49 B9 H9C 109.5 . . ?
H9A B9 H9B 109.5 . . ?
H9A B9 H9C 109.5 . . ?
H9B B9 H9C 109.5 . . ?
C50 C51 H51 120.1 . . ?
C52 C51 C50 119.8(4) . . ?
C52 C51 H51 120.1 . . ?
Zr2 B7 H7A 73.5 . . ?
Zr2 B7 H7B 69.3 . . ?
Zr2 B7 H7C 68.8 . . ?
C37 B7 Zr2 177.0(3) . . ?
C37 B7 H7A 109.5 . . ?
C37 B7 H7B 109.5 . . ?
C37 B7 H7C 109.5 . . ?
H7A B7 H7B 109.5 . . ?
H7A B7 H7C 109.5 . . ?
H7B B7 H7C 109.5 . . ?
Zr1 B3 H3A 74.2 . . ?
Zr1 B3 H3B 71.3 . . ?
Zr1 B3 H3C 66.2 . . ?
C13 B3 Zr1 175.3(3) . . ?
C13 B3 H3A 109.5 . . ?
C13 B3 H3B 109.5 . . ?
C13 B3 H3C 109.5 . . ?
H3A B3 H3B 109.5 . . ?
H3A B3 H3C 109.5 . . ?
H3B B3 H3C 109.5 . . ?
Zr3 B12 H12A 76.2 . . ?
Zr3 B12 H12B 70.4 . . ?
Zr3 B12 H12C 65.2 . . ?
C67 B12 Zr3 173.7(3) . . ?
C67 B12 H12A 109.5 . . ?
C67 B12 H12B 109.5 . . ?
C67 B12 H12C 109.5 . . ?
H12A B12 H12B 109.5 . . ?
H12A B12 H12C 109.5 . . ?
H12B B12 H12C 109.5 . . ?
C24 C23 H23 120.0 . . ?
C22 C23 C24 119.9(5) . . ?
C22 C23 H23 120.0 . . ?
C38 C39 H39 120.0 . . ?
C40 C39 C38 119.9(4) . . ?
C40 C39 H39 120.0 . . ?
C26 C27 H27 120.1 . . ?
C28 C27 C26 119.9(4) . . ?
C28 C27 H27 120.1 . . ?
C33 C34 H34 120.2 . . ?
C33 C34 C35 119.6(4) . . ?
C35 C34 H34 120.2 . . ?
C40 C41 C42 120.7(4) . . ?
C40 C41 H41 119.7 . . ?
C42 C41 H41 119.7 . . ?
C31 C36 H36 119.5 . . ?
C35 C36 C31 121.0(4) . . ?
C35 C36 H36 119.5 . . ?
C62 C63 C64 119.8(4) . . ?
C62 C63 H63 120.1 . . ?
C64 C63 H63 120.1 . . ?
C34 C35 H35 119.7 . . ?
C36 C35 C34 120.6(5) . . ?
C36 C35 H35 119.7 . . ?

loop_
_geom_bond_atom_site_label_1
_geom_bond_atom_site_label_2
_geom_bond_distance
_geom_bond_site_symmetry_2
_geom_bond_publ_flag
Zr1 B1 2.328(4) . ?
Zr1 B4 2.336(4) . ?
Zr1 B2 2.320(4) . ?
Zr1 B3 2.320(4) . ?
Zr3 B10 2.323(4) . ?
Zr3 B11 2.323(4) . ?
Zr3 B9 2.332(4) . ?
Zr3 B12 2.316(4) . ?
Zr2 B8 2.331(4) . ?
Zr2 B5 2.323(4) . ?
Zr2 B6 2.319(4) . ?
Zr2 B7 2.331(4) . ?
C67 C72 1.390(6) . ?
C67 C68 1.398(5) . ?
C67 B12 1.576(5) . ?
C8 H8 0.9500 . ?
C8 C7 1.399(5) . ?
C8 C9 1.376(5) . ?
C7 C12 1.391(5) . ?
C7 B2 1.569(5) . ?
C19 C20 1.400(5) . ?
C19 C24 1.390(6) . ?
C19 B4 1.566(6) . ?
C9 H9 0.9500 . ?
C9 C10 1.390(6) . ?
C13 C14 1.402(5) . ?
C13 C18 1.372(5) . ?
C13 B3 1.580(5) . ?
C45 H45 0.9500 . ?
C45 C46 1.364(7) . ?
C45 C44 1.383(6) . ?
C10 H10 0.9500 . ?
C10 C11 1.360(6) . ?
C20 H20 0.9500 . ?
C20 C21 1.384(5) . ?
C61 C62 1.390(6) . ?
C61 C66 1.384(5) . ?
C61 B11 1.574(5) . ?
C57 H57 0.9500 . ?
C57 C58 1.388(7) . ?
C57 C56 1.390(6) . ?
C58 H58 0.9500 . ?
C58 C59 1.374(7) . ?
C14 H14 0.9500 . ?
C14 C15 1.387(5) . ?
C46 H46 0.9500 . ?
C46 C47 1.384(7) . ?
C56 H56 0.9500 . ?
C56 C55 1.390(5) . ?
C43 C44 1.388(6) . ?
C43 C48 1.397(5) . ?
C43 B8 1.570(5) . ?
B1 H1A 1.2000 . ?
B1 H1B 1.2000 . ?
B1 H1C 1.2000 . ?
B1 C1 1.573(6) . ?
C55 B10 1.574(5) . ?
C55 C60 1.398(5) . ?
C17 H17 0.9500 . ?
C17 C18 1.393(6) . ?
C17 C16 1.376(6) . ?
C1 C2 1.393(6) . ?
C1 C6 1.387(6) . ?
C38 H38 0.9500 . ?
C38 C37 1.381(5) . ?
C38 C39 1.388(6) . ?
C62 H62 0.9500 . ?
C62 C63 1.381(6) . ?
C30 H30 0.9500 . ?
C30 C25 1.393(5) . ?
C30 C29 1.399(6) . ?
C72 H72 0.9500 . ?
C72 C71 1.404(6) . ?
C4 H4 0.9500 . ?
C4 C3 1.363(7) . ?
C4 C5 1.370(7) . ?
C12 H12 0.9500 . ?
C12 C11 1.393(6) . ?
C31 C32 1.390(5) . ?
C31 B6 1.571(5) . ?
C31 C36 1.408(6) . ?
C32 H32 0.9500 . ?
C32 C33 1.382(5) . ?
C44 H44 0.9500 . ?
C68 H68 0.9500 . ?
C68 C69 1.377(6) . ?
C54 H54 0.9500 . ?
C54 C49 1.393(5) . ?
C54 C53 1.410(6) . ?
C48 H48 0.9500 . ?
C48 C47 1.382(6) . ?
C18 H18 0.9500 . ?
C3 H3 0.9500 . ?
C3 C2 1.390(6) . ?
C11 H11 0.9500 . ?
C50 H50 0.9500 . ?
C50 C49 1.393(5) . ?
C50 C51 1.386(5) . ?
C37 C42 1.402(5) . ?
C37 B7 1.578(5) . ?
C24 H24 0.9500 . ?
C24 C23 1.390(6) . ?
C49 B9 1.575(5) . ?
C47 H47 0.9500 . ?
C2 H2 0.9500 . ?
C69 H69 0.9500 . ?
C69 C70 1.373(7) . ?
C66 H66 0.9500 . ?
C66 C65 1.390(5) . ?
C6 H6 0.9500 . ?
C6 C5 1.393(5) . ?
C26 H26 0.9500 . ?
C26 C25 1.394(5) . ?
C26 C27 1.389(6) . ?
C53 H53 0.9500 . ?
C53 C52 1.370(7) . ?
C33 H33 0.9500 . ?
C33 C34 1.369(6) . ?
B4 H4A 1.2000 . ?
B4 H4B 1.2000 . ?
B4 H4C 1.2000 . ?
B2 H2A 1.2000 . ?
B2 H2B 1.2000 . ?
B2 H2C 1.2000 . ?
C25 B5 1.585(6) . ?
B10 H10A 1.2000 . ?
B10 H10B 1.2000 . ?
B10 H10C 1.2000 . ?
C60 H60 0.9500 . ?
C60 C59 1.378(6) . ?
C21 H21 0.9500 . ?
C21 C22 1.373(7) . ?
B11 H11A 1.2000 . ?
B11 H11B 1.2000 . ?
B11 H11C 1.2000 . ?
C65 H65 0.9500 . ?
C65 C64 1.356(6) . ?
C29 H29 0.9500 . ?
C29 C28 1.377(6) . ?
C64 H64 0.9500 . ?
C64 C63 1.384(6) . ?
C40 H40 0.9500 . ?
C40 C39 1.373(6) . ?
C40 C41 1.364(6) . ?
C70 H70 0.9500 . ?
C70 C71 1.374(8) . ?
B8 H8A 1.2000 . ?
B8 H8B 1.2000 . ?
B8 H8C 1.2000 . ?
C28 H28 0.9500 . ?
C28 C27 1.374(6) . ?
C42 H42 0.9500 . ?
C42 C41 1.383(6) . ?
C59 H59 0.9500 . ?
C52 H52 0.9500 . ?
C52 C51 1.373(7) . ?
C5 H5 0.9500 . ?
C16 H16 0.9500 . ?
C16 C15 1.368(6) . ?
B5 H5A 1.2000 . ?
B5 H5B 1.2000 . ?
B5 H5C 1.2000 . ?
C22 H22 0.9500 . ?
C22 C23 1.370(7) . ?
C15 H15 0.9500 . ?
C71 H71 0.9500 . ?
B6 H6A 1.2000 . ?
B6 H6B 1.2000 . ?
B6 H6C 1.2000 . ?
B9 H9A 1.2000 . ?
B9 H9B 1.2000 . ?
B9 H9C 1.2000 . ?
C51 H51 0.9500 . ?
B7 H7A 1.2000 . ?
B7 H7B 1.2000 . ?
B7 H7C 1.2000 . ?
B3 H3A 1.2000 . ?
B3 H3B 1.2000 . ?
B3 H3C 1.2000 . ?
B12 H12A 1.2000 . ?
B12 H12B 1.2000 . ?
B12 H12C 1.2000 . ?
C23 H23 0.9500 . ?
C39 H39 0.9500 . ?
C27 H27 0.9500 . ?
C34 H34 0.9500 . ?
C34 C35 1.383(7) . ?
C41 H41 0.9500 . ?
C36 H36 0.9500 . ?
C36 C35 1.376(7) . ?
C63 H63 0.9500 . ?
C35 H35 0.9500 . ?

loop_
_geom_torsion_atom_site_label_1
_geom_torsion_atom_site_label_2
_geom_torsion_atom_site_label_3
_geom_torsion_atom_site_label_4
_geom_torsion
_geom_torsion_site_symmetry_1
_geom_torsion_site_symmetry_2
_geom_torsion_site_symmetry_3
_geom_torsion_site_symmetry_4
_geom_torsion_publ_flag
C67 C72 C71 C70 -1.3(7) . . . . ?
C67 C68 C69 C70 -1.7(6) . . . . ?
C8 C7 C12 C11 1.7(6) . . . . ?
C8 C9 C10 C11 2.5(6) . . . . ?
C7 C8 C9 C10 -0.9(6) . . . . ?
C7 C12 C11 C10 -0.2(7) . . . . ?
C19 C20 C21 C22 -0.4(6) . . . . ?
C19 C24 C23 C22 0.6(8) . . . . ?
C9 C8 C7 C12 -1.2(5) . . . . ?
C9 C8 C7 B2 174.2(3) . . . . ?
C9 C10 C11 C12 -2.0(6) . . . . ?
C13 C14 C15 C16 -0.9(6) . . . . ?
C45 C46 C47 C48 0.4(7) . . . . ?
C20 C19 C24 C23 -1.5(7) . . . . ?
C20 C21 C22 C23 -0.6(7) . . . . ?
C61 C62 C63 C64 0.1(8) . . . . ?
C61 C66 C65 C64 -1.1(7) . . . . ?
C57 C58 C59 C60 2.0(7) . . . . ?
C57 C56 C55 B10 -173.6(4) . . . . ?
C57 C56 C55 C60 3.3(6) . . . . ?
C58 C57 C56 C55 -0.8(6) . . . . ?
C14 C13 C18 C17 0.8(6) . . . . ?
C46 C45 C44 C43 -0.9(8) . . . . ?
C56 C57 C58 C59 -1.9(6) . . . . ?
C56 C55 C60 C59 -3.2(6) . . . . ?
C43 C48 C47 C46 -1.7(7) . . . . ?
B1 C1 C2 C3 178.4(4) . . . . ?
B1 C1 C6 C5 -178.6(4) . . . . ?
C55 C60 C59 C58 0.7(7) . . . . ?
C17 C16 C15 C14 1.8(6) . . . . ?
C1 C6 C5 C4 -0.7(6) . . . . ?
C38 C37 C42 C41 1.3(6) . . . . ?
C62 C61 C66 C65 -0.1(6) . . . . ?
C30 C29 C28 C27 -0.7(6) . . . . ?
C72 C67 C68 C69 3.1(6) . . . . ?
C4 C3 C2 C1 1.2(7) . . . . ?
C31 C32 C33 C34 -0.7(6) . . . . ?
C31 C36 C35 C34 -0.4(9) . . . . ?
C32 C31 C36 C35 -1.0(8) . . . . ?
C32 C33 C34 C35 -0.8(7) . . . . ?
C44 C45 C46 C47 0.9(8) . . . . ?
C44 C43 C48 C47 1.6(6) . . . . ?
C68 C67 C72 C71 -1.6(6) . . . . ?
C68 C69 C70 C71 -1.3(7) . . . . ?
C54 C53 C52 C51 1.8(7) . . . . ?
C48 C43 C44 C45 -0.3(7) . . . . ?
C18 C13 C14 C15 -0.3(6) . . . . ?
C18 C17 C16 C15 -1.4(6) . . . . ?
C3 C4 C5 C6 1.0(7) . . . . ?
C37 C38 C39 C40 -2.0(7) . . . . ?
C37 C42 C41 C40 -1.8(7) . . . . ?
C24 C19 C20 C21 1.4(6) . . . . ?
C49 C54 C53 C52 -0.1(6) . . . . ?
C49 C50 C51 C52 1.6(6) . . . . ?
C2 C1 C6 C5 0.6(6) . . . . ?
C69 C70 C71 C72 2.8(7) . . . . ?
C66 C61 C62 C63 0.6(7) . . . . ?
C66 C65 C64 C63 1.8(7) . . . . ?
C6 C1 C2 C3 -0.8(6) . . . . ?
C53 C54 C49 C50 -0.9(5) . . . . ?
C53 C54 C49 B9 178.3(3) . . . . ?
C53 C52 C51 C50 -2.6(7) . . . . ?
C33 C34 C35 C36 1.3(9) . . . . ?
B4 C19 C20 C21 -174.7(4) . . . . ?
B4 C19 C24 C23 174.6(5) . . . . ?
B2 C7 C12 C11 -173.7(4) . . . . ?
C25 C30 C29 C28 0.7(5) . . . . ?
C25 C26 C27 C28 0.2(6) . . . . ?
B10 C55 C60 C59 173.8(4) . . . . ?
C21 C22 C23 C24 0.4(8) . . . . ?
B11 C61 C62 C63 -177.5(5) . . . . ?
B11 C61 C66 C65 178.0(4) . . . . ?
C65 C64 C63 C62 -1.3(8) . . . . ?
C29 C30 C25 C26 -0.3(5) . . . . ?
C29 C30 C25 B5 -178.5(3) . . . . ?
C29 C28 C27 C26 0.3(6) . . . . ?
B8 C43 C44 C45 179.0(4) . . . . ?
B8 C43 C48 C47 -177.7(4) . . . . ?
C5 C4 C3 C2 -1.3(7) . . . . ?
C16 C17 C18 C13 0.1(6) . . . . ?
B6 C31 C32 C33 178.7(3) . . . . ?
B6 C31 C36 C35 -178.2(5) . . . . ?
C51 C50 C49 C54 0.1(5) . . . . ?
C51 C50 C49 B9 -179.0(4) . . . . ?
B7 C37 C42 C41 179.6(4) . . . . ?
B3 C13 C14 C15 177.4(4) . . . . ?
B3 C13 C18 C17 -176.8(4) . . . . ?
B12 C67 C72 C71 171.4(4) . . . . ?
B12 C67 C68 C69 -170.0(3) . . . . ?
C39 C38 C37 C42 0.6(6) . . . . ?
C39 C38 C37 B7 -177.6(4) . . . . ?
C39 C40 C41 C42 0.4(6) . . . . ?
C27 C26 C25 C30 -0.2(6) . . . . ?
C27 C26 C25 B5 178.1(4) . . . . ?
C41 C40 C39 C38 1.5(6) . . . . ?
C36 C31 C32 C33 1.5(6) . . . . ?
